data_7241746
loop_
_publ_author_name
'Adhikari, Suman'
'Bhattacharjee, Tirtha'
'Das, Arijit'
'Roy, Subhadip'
'Daniliuc, Constantin Gabriel'
'Zar\;eba, Jan K.'
'Bauz\'a, Antonio'
'Frontera, Antonio'

_publ_section_title
;
 On the supramolecular properties of neutral, anionic and cationic cadmium
 complexes harvested from dithiolate--polyamine binary ligand systems
;
_journal_issue 46
_journal_name_full CrystEngComm
_journal_page_first 8023
_journal_page_last 8035
_journal_paper_doi 10.1039/D0CE01233E
_journal_volume 22
_journal_year 2020
_chemical_formula_sum 'C10 H22 Cd N6 O S2'
_chemical_formula_weight 418.85
_space_group_crystal_system monoclinic
_space_group_IT_number 14
_space_group_name_Hall '-P 2yn'
_space_group_name_H-M_alt 'P 1 21/n 1'
_atom_sites_solution_hydrogens mixed
_audit_creation_method 'APEX3 v2016.1-0'
_audit_update_record
;
2020-03-13 deposited with the CCDC.	2020-10-22 downloaded from the CCDC.
;
_cell_angle_alpha 90
_cell_angle_beta 102.095(2)
_cell_angle_gamma 90
_cell_formula_units_Z 4
_cell_length_a 9.7864(5)
_cell_length_b 10.9611(6)
_cell_length_c 16.0220(8)
_cell_measurement_reflns_used 9942
_cell_measurement_temperature 152.(2)
_cell_measurement_theta_max 66.7168
_cell_measurement_theta_min 4.8847
_cell_volume 1680.52(15)
_computing_cell_refinement 'SAINT V8.37A (Bruker AXS Inc., 2015)'
_computing_data_collection 'APEX3 v2016.1-0 (Bruker AXS Inc., 2016)'
_computing_data_reduction 'SAINT V8.37A (Bruker AXS Inc., 2015)'
_computing_molecular_graphics 'APEX3 v2016.1-0 (Bruker AXS Inc., 2016)'
_computing_publication_material 'APEX3 v2016.1-0 (Bruker AXS Inc., 2016)'
_computing_structure_refinement 'SHELXL-2014/7 (Sheldrick, 2014)'
_computing_structure_solution 'SHELXL-2014/7 (Sheldrick, 2014)'
_diffrn_ambient_temperature 152.(2)
_diffrn_detector_area_resol_mean 8.3333
_diffrn_measured_fraction_theta_full 0.997
_diffrn_measured_fraction_theta_max 0.997
_diffrn_measurement_device_type 'Kappa CCD APEXII'
_diffrn_measurement_method 'phi / omega scans'
_diffrn_radiation_monochromator graphite
_diffrn_radiation_type CuK\a
_diffrn_radiation_wavelength 1.54178
_diffrn_reflns_av_R_equivalents 0.0439
_diffrn_reflns_av_unetI/netI 0.0227
_diffrn_reflns_limit_h_max 11
_diffrn_reflns_limit_h_min -11
_diffrn_reflns_limit_k_max 12
_diffrn_reflns_limit_k_min -13
_diffrn_reflns_limit_l_max 19
_diffrn_reflns_limit_l_min -19
_diffrn_reflns_number 27384
_diffrn_reflns_theta_full 66.76
_diffrn_reflns_theta_max 66.76
_diffrn_reflns_theta_min 4.88
_diffrn_source 'fine-focus sealed tube'
_diffrn_source_type 'fine-focus sealed tube'
_exptl_absorpt_coefficient_mu 12.781
_exptl_absorpt_correction_T_max 0.78
_exptl_absorpt_correction_T_min 0.52
_exptl_absorpt_correction_type multi-scan
_exptl_absorpt_process_details
;
Bruker AXS (2014). SADABS, Version 2014/5, Bruker AXS Inc., Madison, Wisconsin,
USA.
;
_exptl_crystal_colour colourless
_exptl_crystal_density_diffrn 1.655
_exptl_crystal_density_method 'not measured'
_exptl_crystal_description plate
_exptl_crystal_F_000 848
_exptl_crystal_size_max 0.180
_exptl_crystal_size_mid 0.060
_exptl_crystal_size_min 0.020
_refine_diff_density_max 0.416
_refine_diff_density_min -0.322
_refine_ls_extinction_method none
_refine_ls_goodness_of_fit_ref 1.035
_refine_ls_hydrogen_treatment mixed
_refine_ls_matrix_type full
_refine_ls_number_parameters 239
_refine_ls_number_reflns 2973
_refine_ls_number_restraints 22
_refine_ls_restrained_S_all 1.037
_refine_ls_R_factor_all 0.0209
_refine_ls_R_factor_gt 0.0196
_refine_ls_shift/su_max 0.001
_refine_ls_shift/su_mean 0.000
_refine_ls_structure_factor_coef Fsqd
_refine_ls_weighting_details 'w=1/[\s^2^(Fo^2^)+(0.0193P)^2^+1.6793P] where P=(Fo^2^+2Fc^2^)/3'
_refine_ls_weighting_scheme calc
_refine_ls_wR_factor_gt 0.0452
_refine_ls_wR_factor_ref 0.0458
_reflns_number_gt 2839
_reflns_number_total 2973
_reflns_threshold_expression 'I > 2\s(I)'
_cod_data_source_file d0ce01233e2.cif
_cod_data_source_block dan9019
_cod_database_code 7241746

loop_
_space_group_symop_operation_xyz
'x, y, z'
'-x+1/2, y+1/2, -z+1/2'
'-x, -y, -z'
'x-1/2, -y-1/2, z-1/2'

loop_
_atom_site_type_symbol
_atom_site_label
_atom_site_fract_x
_atom_site_fract_y
_atom_site_fract_z
_atom_site_U_iso_or_equiv
_atom_site_adp_type
_atom_site_calc_flag
_atom_site_refinement_flags_adp
_atom_site_refinement_flags_occupancy
_atom_site_refinement_flags_posn
_atom_site_occupancy
_atom_site_disorder_assembly
_atom_site_disorder_group
Cd Cd1 0.18724(2) 0.35569(2) 0.29600(2) 0.01361(6) Uani d . . . 1.0 . .
S S1 0.37455(5) 0.47345(5) 0.22710(3) 0.01419(11) Uani d . . . 1.0 . .
S S2 0.23704(5) 0.24213(5) 0.15510(3) 0.01699(12) Uani d . . . 1.0 . .
N N1 0.6430(2) 0.5065(2) 0.09322(13) 0.0293(5) Uani d . . . 1.0 . .
N N2 0.4656(2) 0.15856(18) 0.00462(13) 0.0218(4) Uani d . . . 1.0 . .
N N3 0.3197(2) 0.20833(18) 0.38678(12) 0.0181(4) Uani d . . . 1.0 . .
H H3A 0.407(3) 0.201(3) 0.3789(19) 0.030(7) Uiso d . . . 1.0 . .
H H3B 0.277(3) 0.140(3) 0.3707(18) 0.022(7) Uiso d . . . 1.0 . .
N N4 0.2342(2) 0.44412(18) 0.43559(11) 0.0156(4) Uani d . . . 1.0 . .
H H4A 0.162(3) 0.438(2) 0.4569(17) 0.018(7) Uiso d . . . 1.0 . .
H H4B 0.255(3) 0.519(3) 0.4335(19) 0.031(8) Uiso d . . . 1.0 . .
N N5 0.0081(2) 0.50218(19) 0.25277(14) 0.0199(4) Uani d . . . 1.0 . .
H H5C -0.022(3) 0.510(3) 0.192(2) 0.031(8) Uiso d . . . 1.0 . .
H H5D 0.043(3) 0.573(3) 0.272(2) 0.037(9) Uiso d . . . 1.0 . .
N N6 -0.02238(19) 0.25781(19) 0.31033(15) 0.0164(4) Uani d . . . 1.0 . .
H H6A -0.030(3) 0.189(3) 0.2904(19) 0.027(8) Uiso d . . . 1.0 . .
H H6B -0.019(3) 0.253(3) 0.359(2) 0.034(9) Uiso d . . . 1.0 . .
C C1 0.3628(2) 0.35286(19) 0.15644(13) 0.0128(4) Uani d . . . 1.0 . .
C C2 0.4564(2) 0.3443(2) 0.10136(14) 0.0153(4) Uani d . . . 1.0 . .
C C3 0.5586(2) 0.4356(2) 0.09805(14) 0.0190(5) Uani d . . . 1.0 . .
C C4 0.4582(2) 0.2416(2) 0.04791(13) 0.0152(4) Uani d . . . 1.0 . .
C C5 0.3198(2) 0.2392(2) 0.47600(14) 0.0192(5) Uani d . . . 1.0 . .
H H5A 0.3929 0.1914 0.5143 0.023 Uiso calc U . R 1.0 . .
H H5B 0.2283 0.2177 0.4891 0.023 Uiso calc U . R 1.0 . .
C C6 0.3474(2) 0.3750(2) 0.49152(14) 0.0180(5) Uani d . . . 1.0 . .
H H6 0.4371 0.3952 0.4741 0.022 Uiso calc U . R 1.0 . .
C C7 0.3645(3) 0.4059(2) 0.58525(15) 0.0248(5) Uani d . . . 1.0 . .
H H7A 0.3806 0.4938 0.5934 0.037 Uiso calc U . R 1.0 . .
H H7B 0.4444 0.3611 0.6183 0.037 Uiso calc U . R 1.0 . .
H H7C 0.2795 0.383 0.6047 0.037 Uiso calc U . R 1.0 . .
C C8 -0.1129(2) 0.4656(2) 0.28859(15) 0.0194(5) Uani d . . . 1.0 . .
H H8A -0.1953 0.5154 0.2626 0.023 Uiso calc U . R 1.0 . .
H H8B -0.0922 0.4805 0.3509 0.023 Uiso calc U . R 1.0 . .
C C9 -0.1454(2) 0.3314(2) 0.27113(16) 0.0200(5) Uani d . . . 1.0 . .
H H9 -0.1628 0.3187 0.208 0.024 Uiso calc U . R 1.0 . .
C C10 -0.2768(2) 0.2938(2) 0.30092(17) 0.0238(5) Uani d . . . 1.0 . .
H H10A -0.2983 0.2083 0.2857 0.036 Uiso calc U . R 1.0 . .
H H10B -0.355 0.3454 0.2733 0.036 Uiso calc U . R 1.0 . .
H H10C -0.2618 0.3033 0.363 0.036 Uiso calc U . R 1.0 . .
O O1 0.6087(7) 0.0954(8) 0.4628(7) 0.0541(17) Uani d U P D 0.61(2) A 1
H H1A 0.679(4) 0.062(4) 0.445(3) 0.022(12) Uiso d . P D 0.61(2) A 1
H H1B 0.628(6) 0.137(5) 0.510(2) 0.050(19) Uiso d . P D 0.61(2) A 1
O O1A 0.5790(12) 0.0617(11) 0.4321(9) 0.029(3) Uani d U P D 0.39(2) A 2
H H1C 0.631(12) 0.129(7) 0.438(8) 0.043 Uiso d U P D 0.39(2) A 2
H H1D 0.534(8) 0.016(7) 0.462(5) 0.043 Uiso d U P D 0.39(2) A 2

loop_
_atom_site_aniso_label
_atom_site_aniso_U_11
_atom_site_aniso_U_22
_atom_site_aniso_U_33
_atom_site_aniso_U_12
_atom_site_aniso_U_13
_atom_site_aniso_U_23
Cd1 0.01171(9) 0.01823(10) 0.01186(9) 0.00187(6) 0.00469(6) 0.00021(6)
S1 0.0166(2) 0.0126(2) 0.0142(2) -0.0026(2) 0.00533(19) -0.00261(19)
S2 0.0175(3) 0.0174(3) 0.0189(3) -0.0070(2) 0.0105(2) -0.0062(2)
N1 0.0322(12) 0.0352(12) 0.0225(11) -0.0169(11) 0.0102(9) -0.0033(9)
N2 0.0239(11) 0.0223(11) 0.0227(10) -0.0038(8) 0.0131(8) -0.0029(9)
N3 0.0161(10) 0.0167(10) 0.0209(10) 0.0038(8) 0.0025(8) -0.0044(8)
N4 0.0194(10) 0.0149(10) 0.0132(9) 0.0028(8) 0.0052(8) -0.0004(7)
N5 0.0187(10) 0.0177(10) 0.0235(11) 0.0027(8) 0.0049(8) 0.0052(8)
N6 0.0152(9) 0.0150(11) 0.0196(11) 0.0013(8) 0.0050(8) -0.0026(8)
C1 0.0137(10) 0.0134(10) 0.0103(10) 0.0013(8) 0.0003(8) 0.0040(8)
C2 0.0167(11) 0.0169(11) 0.0132(10) -0.0022(9) 0.0053(8) -0.0010(8)
C3 0.0230(12) 0.0221(12) 0.0131(11) -0.0048(10) 0.0065(9) -0.0018(9)
C4 0.0123(10) 0.0213(12) 0.0135(11) -0.0034(9) 0.0062(8) 0.0019(9)
C5 0.0185(11) 0.0216(12) 0.0173(11) 0.0058(9) 0.0032(9) 0.0032(9)
C6 0.0151(11) 0.0229(12) 0.0161(11) 0.0024(9) 0.0036(9) -0.0023(9)
C7 0.0237(12) 0.0327(14) 0.0178(12) 0.0051(11) 0.0035(10) -0.0030(10)
C8 0.0169(11) 0.0199(12) 0.0209(11) 0.0056(9) 0.0029(9) -0.0003(9)
C9 0.0130(11) 0.0204(12) 0.0255(12) 0.0039(9) 0.0014(9) -0.0009(9)
C10 0.0140(11) 0.0208(12) 0.0354(14) 0.0012(10) 0.0022(10) -0.0029(10)
O1 0.018(2) 0.075(4) 0.061(4) 0.016(2) -0.009(2) -0.038(4)
O1A 0.025(4) 0.034(4) 0.028(5) 0.009(3) 0.009(3) 0.001(3)

loop_
_atom_type_symbol
_atom_type_description
_atom_type_scat_dispersion_real
_atom_type_scat_dispersion_imag
_atom_type_scat_source
C C 0.0181 0.0091 'International Tables Vol C Tables 4.2.6.8 and 6.1.1.4'
H H 0.0000 0.0000 'International Tables Vol C Tables 4.2.6.8 and 6.1.1.4'
N N 0.0311 0.0180 'International Tables Vol C Tables 4.2.6.8 and 6.1.1.4'
S S 0.3331 0.5567 'International Tables Vol C Tables 4.2.6.8 and 6.1.1.4'
Cd Cd 0.1185 4.6533 'International Tables Vol C Tables 4.2.6.8 and 6.1.1.4'
O O 0.0492 0.0322 'International Tables Vol C Tables 4.2.6.8 and 6.1.1.4'

loop_
_geom_angle_atom_site_label_1
_geom_angle_atom_site_label_2
_geom_angle_atom_site_label_3
_geom_angle_site_symmetry_1
_geom_angle_site_symmetry_3
_geom_angle
_geom_angle_publ_flag
N6 Cd1 N3 . . 90.30(7) ?
N6 Cd1 N5 . . 74.50(7) ?
N3 Cd1 N5 . . 156.46(7) ?
N6 Cd1 N4 . . 95.37(8) ?
N3 Cd1 N4 . . 74.28(7) ?
N5 Cd1 N4 . . 89.09(7) ?
N6 Cd1 S1 . . 160.93(6) ?
N3 Cd1 S1 . . 104.44(5) ?
N5 Cd1 S1 . . 94.68(5) ?
N4 Cd1 S1 . . 100.19(5) ?
N6 Cd1 S2 . . 100.56(6) ?
N3 Cd1 S2 . . 91.58(5) ?
N5 Cd1 S2 . . 108.59(5) ?
N4 Cd1 S2 . . 158.76(5) ?
S1 Cd1 S2 . . 67.532(16) ?
C1 S1 Cd1 . . 86.78(7) ?
C1 S2 Cd1 . . 85.35(7) ?
C5 N3 Cd1 . . 109.22(13) ?
C5 N3 H3A . . 110.7(19) ?
Cd1 N3 H3A . . 113.2(19) ?
C5 N3 H3B . . 113.0(19) ?
Cd1 N3 H3B . . 103.8(18) ?
H3A N3 H3B . . 107.(3) ?
C6 N4 Cd1 . . 109.36(13) ?
C6 N4 H4A . . 107.1(18) ?
Cd1 N4 H4A . . 109.2(18) ?
C6 N4 H4B . . 112.(2) ?
Cd1 N4 H4B . . 111.(2) ?
H4A N4 H4B . . 109.(3) ?
C8 N5 Cd1 . . 107.88(13) ?
C8 N5 H5C . . 108.7(18) ?
Cd1 N5 H5C . . 114.0(17) ?
C8 N5 H5D . . 112.(2) ?
Cd1 N5 H5D . . 107.(2) ?
H5C N5 H5D . . 107.(3) ?
C9 N6 Cd1 . . 110.93(14) ?
C9 N6 H6A . . 110.(2) ?
Cd1 N6 H6A . . 113.(2) ?
C9 N6 H6B . . 109.(2) ?
Cd1 N6 H6B . . 106.(2) ?
H6A N6 H6B . . 108.(3) ?
C2 C1 S2 . . 120.25(16) ?
C2 C1 S1 . . 120.06(16) ?
S2 C1 S1 . . 119.68(12) ?
C1 C2 C4 . . 121.72(19) ?
C1 C2 C3 . . 122.2(2) ?
C4 C2 C3 . . 116.00(19) ?
N1 C3 C2 . . 177.4(2) ?
N2 C4 C2 . . 177.1(2) ?
N3 C5 C6 . . 110.34(19) ?
N3 C5 H5A . . 109.6 ?
C6 C5 H5A . . 109.6 ?
N3 C5 H5B . . 109.6 ?
C6 C5 H5B . . 109.6 ?
H5A C5 H5B . . 108.1 ?
N4 C6 C7 . . 113.50(18) ?
N4 C6 C5 . . 108.48(18) ?
C7 C6 C5 . . 111.1(2) ?
N4 C6 H6 . . 107.9 ?
C7 C6 H6 . . 107.9 ?
C5 C6 H6 . . 107.9 ?
C6 C7 H7A . . 109.5 ?
C6 C7 H7B . . 109.5 ?
H7A C7 H7B . . 109.5 ?
C6 C7 H7C . . 109.5 ?
H7A C7 H7C . . 109.5 ?
H7B C7 H7C . . 109.5 ?
N5 C8 C9 . . 110.22(18) ?
N5 C8 H8A . . 109.6 ?
C9 C8 H8A . . 109.6 ?
N5 C8 H8B . . 109.6 ?
C9 C8 H8B . . 109.6 ?
H8A C8 H8B . . 108.1 ?
N6 C9 C8 . . 109.29(18) ?
N6 C9 C10 . . 112.8(2) ?
C8 C9 C10 . . 111.31(19) ?
N6 C9 H9 . . 107.8 ?
C8 C9 H9 . . 107.8 ?
C10 C9 H9 . . 107.8 ?
C9 C10 H10A . . 109.5 ?
C9 C10 H10B . . 109.5 ?
H10A C10 H10B . . 109.5 ?
C9 C10 H10C . . 109.5 ?
H10A C10 H10C . . 109.5 ?
H10B C10 H10C . . 109.5 ?
H1A O1 H1B . . 117.(5) ?
H1C O1A H1D . . 140.(10) ?

loop_
_geom_bond_atom_site_label_1
_geom_bond_atom_site_label_2
_geom_bond_site_symmetry_2
_geom_bond_distance
_geom_bond_publ_flag
Cd1 N6 . 2.3685(19) ?
Cd1 N3 . 2.3695(19) ?
Cd1 N5 . 2.3709(19) ?
Cd1 N4 . 2.3922(18) ?
Cd1 S1 . 2.6633(5) ?
Cd1 S2 . 2.7099(5) ?
S1 C1 . 1.729(2) ?
S2 C1 . 1.726(2) ?
N1 C3 . 1.148(3) ?
N2 C4 . 1.156(3) ?
N3 C5 . 1.469(3) ?
N3 H3A . 0.89(3) ?
N3 H3B . 0.87(3) ?
N4 C6 . 1.479(3) ?
N4 H4A . 0.85(3) ?
N4 H4B . 0.85(3) ?
N5 C8 . 1.476(3) ?
N5 H5C . 0.96(3) ?
N5 H5D . 0.88(3) ?
N6 C9 . 1.476(3) ?
N6 H6A . 0.81(3) ?
N6 H6B . 0.77(4) ?
C1 C2 . 1.402(3) ?
C2 C4 . 1.416(3) ?
C2 C3 . 1.423(3) ?
C5 C6 . 1.524(3) ?
C5 H5A . 0.99 ?
C5 H5B . 0.99 ?
C6 C7 . 1.514(3) ?
C6 H6 . 1.0 ?
C7 H7A . 0.98 ?
C7 H7B . 0.98 ?
C7 H7C . 0.98 ?
C8 C9 . 1.519(3) ?
C8 H8A . 0.99 ?
C8 H8B . 0.99 ?
C9 C10 . 1.519(3) ?
C9 H9 . 1.0 ?
C10 H10A . 0.98 ?
C10 H10B . 0.98 ?
C10 H10C . 0.98 ?
O1 H1A . 0.880(19) ?
O1 H1B . 0.88(2) ?
O1A H1C . 0.89(2) ?
O1A H1D . 0.87(2) ?

loop_
_geom_hbond_atom_site_label_D
_geom_hbond_atom_site_label_H
_geom_hbond_atom_site_label_A
_geom_hbond_site_symmetry_A
_geom_hbond_distance_DH
_geom_hbond_distance_HA
_geom_hbond_distance_DA
_geom_hbond_angle_DHA
_geom_hbond_publ_flag
N3 H3A O1 . 0.89(3) 2.43(3) 3.094(6) 131.(2) ?
N3 H3A O1A . 0.89(3) 2.30(3) 2.963(7) 131.(2) ?
N3 H3B S1 2_545 0.87(3) 2.65(3) 3.481(2) 161.(2) ?
N4 H4A N2 4_566 0.85(3) 2.45(3) 3.259(3) 159.(2) ?
N4 H4B S2 2 0.85(3) 2.83(3) 3.610(2) 152.(3) ?
N5 H5C O1 2 0.96(3) 2.62(3) 3.554(12) 164.(2) ?
N5 H5C O1A 2 0.96(3) 2.03(4) 2.978(16) 169.(3) ?
N5 H5D S2 2 0.88(3) 2.90(3) 3.711(2) 155.(3) ?
N6 H6A S1 2_545 0.81(3) 2.86(3) 3.540(2) 142.(3) ?
N6 H6B N2 4_566 0.77(4) 2.57(4) 3.271(3) 153.(3) ?
C7 H7B S2 4_666 0.98 3.02 3.933(3) 155.5 ?
C10 H10B S1 1_455 0.98 2.95 3.902(2) 164.3 ?
O1 H1A N1 2_645 0.880(19) 2.05(2) 2.928(7) 173.(5) ?
O1 H1B S2 4_666 0.88(2) 2.69(3) 3.552(13) 169.(5) ?
O1A H1D O1A 3_656 0.87(2) 2.37(3) 3.218(13) 165.(8) ?

loop_
_geom_torsion_atom_site_label_1
_geom_torsion_atom_site_label_2
_geom_torsion_atom_site_label_3
_geom_torsion_atom_site_label_4
_geom_torsion_site_symmetry_1
_geom_torsion_site_symmetry_2
_geom_torsion_site_symmetry_3
_geom_torsion_site_symmetry_4
_geom_torsion
_geom_torsion_publ_flag
Cd1 S2 C1 C2 . . . . 171.31(17) ?
Cd1 S2 C1 S1 . . . . -7.80(11) ?
Cd1 S1 C1 C2 . . . . -171.18(17) ?
Cd1 S1 C1 S2 . . . . 7.92(11) ?
S2 C1 C2 C4 . . . . -4.7(3) ?
S1 C1 C2 C4 . . . . 174.38(17) ?
S2 C1 C2 C3 . . . . 177.72(17) ?
S1 C1 C2 C3 . . . . -3.2(3) ?
Cd1 N3 C5 C6 . . . . -45.1(2) ?
Cd1 N4 C6 C7 . . . . -167.74(16) ?
Cd1 N4 C6 C5 . . . . -43.8(2) ?
N3 C5 C6 N4 . . . . 61.1(2) ?
N3 C5 C6 C7 . . . . -173.47(18) ?
Cd1 N5 C8 C9 . . . . -48.2(2) ?
Cd1 N6 C9 C8 . . . . -38.4(2) ?
Cd1 N6 C9 C10 . . . . -162.73(16) ?
N5 C8 C9 N6 . . . . 59.4(2) ?
N5 C8 C9 C10 . . . . -175.36(19) ?
